data_7246779
loop_
_publ_author_name
'Tetrault, Timothy'
'Meredith, Reagan J.'
'Yoon, Mi-Kyung'
'Canizares, Christopher'
'Oliver, Allen G.'
'Carmichael, Ian'
'Serianni, Anthony S.'

_publ_section_title
;
 One-bond <sup>13</sup>C-<sup>13</sup>C spin-coupling constants in
 saccharides: a comparison of experimental and calculated values by
 density functional theory using solid-state <sup>13</sup>C NMR and X-ray
 crystallography.
;
_journal_issue 23
_journal_name_full 'Physical chemistry chemical physics : PCCP'
_journal_page_first 16048
_journal_page_last 16059
_journal_paper_doi 10.1039/d2cp05363b
_journal_volume 25
_journal_year 2023
_chemical_absolute_configuration rmad
_chemical_formula_moiety 'C7 H14 O6'
_chemical_formula_sum 'C7 H14 O6'
_chemical_formula_weight 194.18
_space_group_crystal_system orthorhombic
_space_group_IT_number 19
_space_group_name_Hall 'P 2ac 2ab'
_space_group_name_H-M_alt 'P 21 21 21'
_atom_sites_solution_hydrogens difmap
_atom_sites_solution_primary dual
_atom_sites_solution_secondary difmap
_audit_creation_method SHELXL-2018/3
_audit_update_record
;
2023-03-29 deposited with the CCDC.	2023-05-11 downloaded from the CCDC.
;
_cell_angle_alpha 90
_cell_angle_beta 90
_cell_angle_gamma 90
_cell_formula_units_Z 4
_cell_length_a 9.2620(2)
_cell_length_b 9.3748(2)
_cell_length_c 9.9796(3)
_cell_measurement_reflns_used 9852
_cell_measurement_temperature 127(2)
_cell_measurement_theta_max 69.69
_cell_measurement_theta_min 6.48
_cell_volume 866.52(4)
_computing_cell_refinement 'Bruker SAINT (Bruker, 2021)'
_computing_data_collection 'Bruker APEX-4 (Bruker, 2021)'
_computing_data_reduction 'Bruker SAINT (Bruker, 2021)'
_computing_molecular_graphics 'Mercury (Macrae et al., 2020)'
_computing_publication_material 'CIFTAB (Sheldrick, 2008)'
_computing_structure_refinement 'SHELXL-2018/3 (Sheldrick, 2015b)'
_computing_structure_solution 'SHELXT-2018/2 (Sheldrick, 2015a)'
_diffrn_ambient_temperature 127(2)
_diffrn_detector_area_resol_mean 7.41
_diffrn_measured_fraction_theta_full 0.989
_diffrn_measured_fraction_theta_max 0.987
_diffrn_measurement_device_type 'Bruker PHOTON-II'
_diffrn_measurement_method 'combination of \w and \f-scans '
_diffrn_radiation_monochromator 'MONTEL Multi-layer'
_diffrn_radiation_source 'Incoatec micro-focus'
_diffrn_radiation_type CuK\a
_diffrn_radiation_wavelength 1.54178
_diffrn_reflns_av_R_equivalents 0.0238
_diffrn_reflns_av_unetI/netI 0.0081
_diffrn_reflns_Laue_measured_fraction_full 0.989
_diffrn_reflns_Laue_measured_fraction_max 0.987
_diffrn_reflns_limit_h_max 11
_diffrn_reflns_limit_h_min -11
_diffrn_reflns_limit_k_max 11
_diffrn_reflns_limit_k_min -11
_diffrn_reflns_limit_l_max 12
_diffrn_reflns_limit_l_min -12
_diffrn_reflns_number 33032
_diffrn_reflns_point_group_measured_fraction_full 0.991
_diffrn_reflns_point_group_measured_fraction_max 0.984
_diffrn_reflns_theta_full 67.679
_diffrn_reflns_theta_max 69.674
_diffrn_reflns_theta_min 6.478
_exptl_absorpt_coefficient_mu 1.137
_exptl_absorpt_correction_T_max 0.9965
_exptl_absorpt_correction_T_min 0.8090
_exptl_absorpt_correction_type numerical
_exptl_absorpt_process_details 'SADABS (Krause et al., 2015)'
_exptl_crystal_colour colourless
_exptl_crystal_density_diffrn 1.488
_exptl_crystal_description block
_exptl_crystal_F_000 416
_exptl_crystal_size_max 0.259
_exptl_crystal_size_mid 0.169
_exptl_crystal_size_min 0.143
_refine_diff_density_max 0.200
_refine_diff_density_min -0.200
_refine_diff_density_rms 0.042
_refine_ls_abs_structure_details
;
 Flack x determined using 652 quotients [(I+)-(I-)]/[(I+)+(I-)]
 (Parsons, Flack and Wagner, Acta Cryst. B69 (2013) 249-259).
;
_refine_ls_abs_structure_Flack 0.046(18)
_refine_ls_extinction_method none
_refine_ls_goodness_of_fit_ref 1.147
_refine_ls_hydrogen_treatment refall
_refine_ls_matrix_type full
_refine_ls_number_parameters 174
_refine_ls_number_reflns 1607
_refine_ls_number_restraints 0
_refine_ls_restrained_S_all 1.147
_refine_ls_R_factor_all 0.0213
_refine_ls_R_factor_gt 0.0213
_refine_ls_shift/su_max 0.000
_refine_ls_shift/su_mean 0.000
_refine_ls_structure_factor_coef Fsqd
_refine_ls_weighting_details 'w=1/[\s^2^(Fo^2^)+(0.0282P)^2^+0.1779P] where P=(Fo^2^+2Fc^2^)/3'
_refine_ls_weighting_scheme calc
_refine_ls_wR_factor_gt 0.0540
_refine_ls_wR_factor_ref 0.0540
_reflns_Friedel_coverage 0.686
_reflns_Friedel_fraction_full 0.994
_reflns_Friedel_fraction_max 0.981
_reflns_number_gt 1606
_reflns_number_total 1607
_reflns_threshold_expression 'I > 2\s(I)'
_cod_data_source_file d2cp05363b2.cif
_cod_data_source_block tt2201
_cod_depositor_comments 'Adding full bibliography for 7246773--7246779.cif.'
_cod_database_code 7246779
_shelx_shelxl_version_number 2018/3
_shelx_space_group_comment
;
The symmetry employed for this shelxl refinement is uniquely defined
by the following loop, which should always be used as a source of
symmetry information in preference to the above space-group names.
They are only intended as comments.
;
_shelx_estimated_absorpt_t_min 0.757
_shelx_estimated_absorpt_t_max 0.854

loop_
_space_group_symop_operation_xyz
'x, y, z'
'-x+1/2, -y, z+1/2'
'-x, y+1/2, -z+1/2'
'x+1/2, -y+1/2, -z'

loop_
_atom_site_label
_atom_site_type_symbol
_atom_site_fract_x
_atom_site_fract_y
_atom_site_fract_z
_atom_site_U_iso_or_equiv
_atom_site_adp_type
_atom_site_occupancy
_atom_site_site_symmetry_order
_atom_site_calc_flag
_atom_site_refinement_flags_posn
_atom_site_refinement_flags_adp
_atom_site_refinement_flags_occupancy
_atom_site_disorder_assembly
_atom_site_disorder_group
O1 O 0.14274(11) 0.88826(12) 0.66272(11) 0.0155(2) Uani 1 1 d . . . . .
O2 O 0.47238(12) 0.79593(11) 0.50001(12) 0.0154(3) Uani 1 1 d . . . . .
H2O H 0.500(3) 0.725(3) 0.454(2) 0.029(6) Uiso 1 1 d . . . . .
O3 O 0.34737(11) 0.52114(11) 0.50628(11) 0.0142(2) Uani 1 1 d . . . . .
H3O H 0.290(3) 0.519(3) 0.442(2) 0.031(6) Uiso 1 1 d . . . . .
O4 O 0.34087(12) 0.48242(11) 0.79197(11) 0.0140(2) Uani 1 1 d . . . . .
H4O H 0.417(3) 0.430(3) 0.789(3) 0.047(7) Uiso 1 1 d . . . . .
O5 O 0.37390(11) 0.87096(11) 0.75759(10) 0.0130(2) Uani 1 1 d . . . . .
O6 O 0.58717(12) 0.73724(12) 0.92412(12) 0.0198(3) Uani 1 1 d . . . . .
H6O H 0.616(3) 0.823(3) 0.930(2) 0.035(6) Uiso 1 1 d . . . . .
C1 C 0.29238(16) 0.89229(16) 0.63871(15) 0.0122(3) Uani 1 1 d . . . . .
H1 H 0.3208(18) 0.985(2) 0.6097(17) 0.008(4) Uiso 1 1 d . . . . .
C2 C 0.32507(16) 0.77648(16) 0.53655(15) 0.0119(3) Uani 1 1 d . . . . .
H2 H 0.262(2) 0.7920(19) 0.4579(18) 0.006(4) Uiso 1 1 d . . . . .
C3 C 0.29990(15) 0.62917(16) 0.59735(15) 0.0113(3) Uani 1 1 d . . . . .
H3 H 0.201(2) 0.6175(18) 0.6159(17) 0.007(4) Uiso 1 1 d . . . . .
C4 C 0.38326(16) 0.61286(15) 0.72758(15) 0.0114(3) Uani 1 1 d . . . . .
H4 H 0.4831(19) 0.6092(18) 0.7096(17) 0.005(4) Uiso 1 1 d . . . . .
C5 C 0.34724(15) 0.73566(16) 0.82244(14) 0.0122(3) Uani 1 1 d . . . . .
H5 H 0.246(2) 0.7299(19) 0.8476(19) 0.011(4) Uiso 1 1 d . . . . .
C6 C 0.43633(18) 0.73540(17) 0.94992(15) 0.0175(3) Uani 1 1 d . . . . .
H6A H 0.411(2) 0.817(2) 1.0059(19) 0.016(5) Uiso 1 1 d . . . . .
H6B H 0.411(2) 0.642(2) 0.996(2) 0.024(5) Uiso 1 1 d . . . . .
C7 C 0.09514(19) 0.99472(19) 0.75624(17) 0.0218(4) Uani 1 1 d . . . . .
H7A H -0.002(3) 0.998(2) 0.750(2) 0.032(6) Uiso 1 1 d . . . . .
H7B H 0.137(2) 1.087(3) 0.731(2) 0.034(6) Uiso 1 1 d . . . . .
H7C H 0.122(2) 0.967(2) 0.851(2) 0.026(5) Uiso 1 1 d . . . . .

loop_
_atom_site_aniso_label
_atom_site_aniso_U_11
_atom_site_aniso_U_22
_atom_site_aniso_U_33
_atom_site_aniso_U_23
_atom_site_aniso_U_13
_atom_site_aniso_U_12
O1 0.0113(5) 0.0192(5) 0.0159(5) -0.0053(4) -0.0010(4) 0.0037(4)
O2 0.0122(5) 0.0145(5) 0.0195(6) 0.0004(5) 0.0059(4) -0.0012(4)
O3 0.0164(5) 0.0136(5) 0.0125(5) -0.0028(4) -0.0026(4) 0.0021(4)
O4 0.0161(5) 0.0113(5) 0.0146(5) 0.0028(4) 0.0013(4) 0.0013(4)
O5 0.0142(5) 0.0117(5) 0.0130(5) 0.0005(4) -0.0031(4) -0.0017(4)
O6 0.0182(6) 0.0143(6) 0.0270(6) -0.0009(5) -0.0092(5) -0.0012(5)
C1 0.0117(7) 0.0117(7) 0.0133(7) 0.0004(6) -0.0018(6) 0.0001(6)
C2 0.0096(7) 0.0144(7) 0.0118(7) 0.0009(6) 0.0001(6) 0.0002(6)
C3 0.0100(7) 0.0121(7) 0.0118(7) -0.0014(6) 0.0001(5) 0.0010(6)
C4 0.0109(7) 0.0117(7) 0.0117(7) 0.0015(6) 0.0013(6) -0.0007(6)
C5 0.0127(7) 0.0121(7) 0.0119(7) 0.0009(6) 0.0006(6) -0.0009(6)
C6 0.0211(8) 0.0181(8) 0.0131(7) -0.0009(6) -0.0039(6) -0.0017(7)
C7 0.0221(8) 0.0255(9) 0.0178(8) -0.0066(7) 0.0003(6) 0.0092(7)

loop_
_atom_type_symbol
_atom_type_description
_atom_type_scat_dispersion_real
_atom_type_scat_dispersion_imag
_atom_type_scat_source
C C 0.0181 0.0091 'International Tables Vol C Tables 4.2.6.8 and 6.1.1.4'
H H 0.0000 0.0000 'International Tables Vol C Tables 4.2.6.8 and 6.1.1.4'
O O 0.0492 0.0322 'International Tables Vol C Tables 4.2.6.8 and 6.1.1.4'

loop_
_geom_angle_atom_site_label_1
_geom_angle_atom_site_label_2
_geom_angle_atom_site_label_3
_geom_angle
_geom_angle_site_symmetry_1
_geom_angle_site_symmetry_3
_geom_angle_publ_flag
C1 O1 C7 113.23(12) . . ?
C2 O2 H2O 109.3(16) . . ?
C3 O3 H3O 107.8(17) . . ?
C4 O4 H4O 104.2(18) . . ?
C1 O5 C5 114.00(11) . . ?
C6 O6 H6O 107.7(17) . . ?
O1 C1 O5 112.19(12) . . ?
O1 C1 C2 106.93(12) . . ?
O5 C1 C2 110.72(12) . . ?
O1 C1 H1 110.4(10) . . ?
O5 C1 H1 103.6(11) . . ?
C2 C1 H1 113.1(11) . . ?
O2 C2 C1 105.73(12) . . ?
O2 C2 C3 111.35(11) . . ?
C1 C2 C3 110.44(12) . . ?
O2 C2 H2 110.0(11) . . ?
C1 C2 H2 108.1(10) . . ?
C3 C2 H2 111.0(10) . . ?
O3 C3 C4 108.43(11) . . ?
O3 C3 C2 109.95(11) . . ?
C4 C3 C2 110.70(12) . . ?
O3 C3 H3 110.0(11) . . ?
C4 C3 H3 108.3(10) . . ?
C2 C3 H3 109.4(11) . . ?
O4 C4 C3 109.24(12) . . ?
O4 C4 C5 107.74(11) . . ?
C3 C4 C5 110.08(12) . . ?
O4 C4 H4 108.8(10) . . ?
C3 C4 H4 109.9(10) . . ?
C5 C4 H4 111.1(10) . . ?
O5 C5 C6 106.50(12) . . ?
O5 C5 C4 110.28(11) . . ?
C6 C5 C4 113.58(12) . . ?
O5 C5 H5 109.3(11) . . ?
C6 C5 H5 107.9(11) . . ?
C4 C5 H5 109.2(11) . . ?
O6 C6 C5 112.53(12) . . ?
O6 C6 H6A 109.5(12) . . ?
C5 C6 H6A 110.3(12) . . ?
O6 C6 H6B 108.6(12) . . ?
C5 C6 H6B 104.8(12) . . ?
H6A C6 H6B 111.0(16) . . ?
O1 C7 H7A 106.3(14) . . ?
O1 C7 H7B 108.7(14) . . ?
H7A C7 H7B 110.4(18) . . ?
O1 C7 H7C 110.8(12) . . ?
H7A C7 H7C 108.5(19) . . ?
H7B C7 H7C 111.9(19) . . ?

loop_
_geom_bond_atom_site_label_1
_geom_bond_atom_site_label_2
_geom_bond_distance
_geom_bond_site_symmetry_2
_geom_bond_publ_flag
O1 C1 1.4070(17) . ?
O1 C7 1.4358(19) . ?
O2 C2 1.4240(18) . ?
O2 H2O 0.85(2) . ?
O3 C3 1.4300(18) . ?
O3 H3O 0.83(2) . ?
O4 C4 1.4361(17) . ?
O4 H4O 0.86(3) . ?
O5 C1 1.4204(17) . ?
O5 C5 1.4452(17) . ?
O6 C6 1.421(2) . ?
O6 H6O 0.85(3) . ?
C1 C2 1.520(2) . ?
C1 H1 0.951(19) . ?
C2 C3 1.526(2) . ?
C2 H2 0.987(18) . ?
C3 C4 1.519(2) . ?
C3 H3 0.939(18) . ?
C4 C5 1.5273(19) . ?
C4 H4 0.943(17) . ?
C5 C6 1.516(2) . ?
C5 H5 0.971(19) . ?
C6 H6A 0.975(19) . ?
C6 H6B 1.01(2) . ?
C7 H7A 0.90(3) . ?
C7 H7B 0.98(3) . ?
C7 H7C 1.01(2) . ?

loop_
_geom_hbond_atom_site_label_D
_geom_hbond_atom_site_label_H
_geom_hbond_atom_site_label_A
_geom_hbond_distance_DH
_geom_hbond_distance_HA
_geom_hbond_distance_DA
_geom_hbond_angle_DHA
_geom_hbond_site_symmetry_A
_geom_hbond_publ_flag
O2 H2O O1 0.85(2) 2.05(3) 2.8476(16) 155(2) 4_566 yes
O3 H3O O4 0.83(2) 1.93(3) 2.7596(15) 179(2) 2_564 yes
O4 H4O O5 0.86(3) 2.07(3) 2.8837(15) 158(2) 3_646 yes
O6 H6O O3 0.85(3) 1.99(3) 2.8166(16) 163(2) 3_656 yes

loop_
_geom_torsion_atom_site_label_1
_geom_torsion_atom_site_label_2
_geom_torsion_atom_site_label_3
_geom_torsion_atom_site_label_4
_geom_torsion
_geom_torsion_site_symmetry_1
_geom_torsion_site_symmetry_2
_geom_torsion_site_symmetry_3
_geom_torsion_site_symmetry_4
_geom_torsion_publ_flag
C7 O1 C1 O5 59.58(16) . . . . ?
C7 O1 C1 C2 -178.84(12) . . . . ?
C5 O5 C1 O1 60.09(15) . . . . ?
C5 O5 C1 C2 -59.28(15) . . . . ?
O1 C1 C2 O2 172.01(11) . . . . ?
O5 C1 C2 O2 -65.50(14) . . . . ?
O1 C1 C2 C3 -67.42(14) . . . . ?
O5 C1 C2 C3 55.07(15) . . . . ?
O2 C2 C3 O3 -55.90(15) . . . . ?
C1 C2 C3 O3 -173.05(12) . . . . ?
O2 C2 C3 C4 63.88(15) . . . . ?
C1 C2 C3 C4 -53.27(15) . . . . ?
O3 C3 C4 O4 -67.77(14) . . . . ?
C2 C3 C4 O4 171.54(11) . . . . ?
O3 C3 C4 C5 174.11(11) . . . . ?
C2 C3 C4 C5 53.42(15) . . . . ?
C1 O5 C5 C6 -176.96(12) . . . . ?
C1 O5 C5 C4 59.38(15) . . . . ?
O4 C4 C5 O5 -174.17(11) . . . . ?
C3 C4 C5 O5 -55.14(15) . . . . ?
O4 C4 C5 C6 66.38(15) . . . . ?
C3 C4 C5 C6 -174.59(12) . . . . ?
O5 C5 C6 O6 -65.40(15) . . . . ?
C4 C5 C6 O6 56.18(17) . . . . ?
